data_1560258
loop_
_publ_author_name
'Najla Mahbouli Rhouma'
'Ali Rayes'
'Francesco Mezzadri'
'Davide Delmonte'
'Riccardi Cabassi'
'Gianluca Calestani'
'Mohamed Loukil'

_publ_section_title
;
 Structural and electrical phase transitions in the
 [(C2H5)4N]2ZnI3.86Cl0.14 system
;
_journal_name_full 'Journal of Solid State Chemistry'
_journal_page_first 60
_journal_page_last 66
_journal_paper_doi 10.1016/j.jssc.2017.08.029
_journal_volume 256
_journal_year 2017
_chemical_formula_moiety '2(C8 H20 N), Cl0.12 I3.88 Zn'
_chemical_formula_sum 'C16 H40 Cl0.12 I3.88 N2 Zn'
_chemical_formula_weight 822.15
_chemical_name_common
;
2(C8 H20 N), Cl0.12 I3.88 Zn
;
_space_group_crystal_system tetragonal
_space_group_IT_number 113
_space_group_name_Hall 'P -4 2ab'
_space_group_name_H-M_alt 'P -4 21 m'
_atom_sites_solution_hydrogens geom
_cell_angle_alpha 90
_cell_angle_beta 90
_cell_angle_gamma 90
_cell_formula_units_Z 4
_cell_length_a 13.7327(8)
_cell_length_b 13.7327(8)
_cell_length_c 14.7484(8)
_cell_measurement_reflns_used 213
_cell_measurement_temperature 233(2)
_cell_measurement_theta_max 18.02
_cell_measurement_theta_min 8.60
_cell_volume 2781.4(3)
_computing_cell_refinement 'SAINT (Bruker, 2008)'
_computing_data_collection 'APEX2 (Bruker, 2008)'
_computing_data_reduction 'SAINT (Bruker, 2008)'
_computing_publication_material 'SHELXL-2014/7 (Sheldrick, 2015b)'
_computing_structure_refinement 'SHELXL-2014/7 (Sheldrick, 2015b)'
_computing_structure_solution 'SHELXT (Sheldrick, 2015a)'
_diffrn_ambient_temperature 233(2)
_diffrn_measured_fraction_theta_full 1.000
_diffrn_measured_fraction_theta_max 1.000
_diffrn_measurement_device_type 'Bruker APEX2 CCD'
_diffrn_measurement_method '\w scan'
_diffrn_radiation_type MoK\a
_diffrn_radiation_wavelength 0.71073
_diffrn_reflns_av_R_equivalents 0.0454
_diffrn_reflns_av_unetI/netI 0.0189
_diffrn_reflns_Laue_measured_fraction_full 1.000
_diffrn_reflns_Laue_measured_fraction_max 1.000
_diffrn_reflns_limit_h_max 16
_diffrn_reflns_limit_h_min -16
_diffrn_reflns_limit_k_max 16
_diffrn_reflns_limit_k_min -16
_diffrn_reflns_limit_l_max 17
_diffrn_reflns_limit_l_min -17
_diffrn_reflns_number 31860
_diffrn_reflns_point_group_measured_fraction_full 1.000
_diffrn_reflns_point_group_measured_fraction_max 1.000
_diffrn_reflns_theta_full 25.242
_diffrn_reflns_theta_max 25.489
_diffrn_reflns_theta_min 1.381
_exptl_absorpt_coefficient_mu 5.158
_exptl_absorpt_correction_T_max 0.233
_exptl_absorpt_correction_T_min 0.156
_exptl_absorpt_correction_type multi-scan
_exptl_absorpt_process_details '(SADABS; Bruker, 2008)'
_exptl_crystal_colour colourless
_exptl_crystal_density_diffrn 1.954
_exptl_crystal_description block
_exptl_crystal_F_000 1544
_exptl_crystal_size_max 0.380
_exptl_crystal_size_mid 0.380
_exptl_crystal_size_min 0.280
_refine_diff_density_max 0.714
_refine_diff_density_min -0.677
_refine_diff_density_rms 0.078
_refine_ls_abs_structure_details
;
 Refined as an inversion twin.
;
_refine_ls_abs_structure_Flack 0.48(7)
_refine_ls_extinction_coef .
_refine_ls_extinction_method none
_refine_ls_goodness_of_fit_ref 1.094
_refine_ls_hydrogen_treatment constr
_refine_ls_matrix_type full
_refine_ls_number_parameters 144
_refine_ls_number_reflns 2772
_refine_ls_number_restraints 54
_refine_ls_restrained_S_all 1.101
_refine_ls_R_factor_all 0.0321
_refine_ls_R_factor_gt 0.0304
_refine_ls_shift/su_max 0.000
_refine_ls_shift/su_mean 0.000
_refine_ls_structure_factor_coef Fsqd
_refine_ls_weighting_details 'w=1/[\s^2^(Fo^2^)+(0.0312P)^2^+3.4713P] where P=(Fo^2^+2Fc^2^)/3'
_refine_ls_weighting_scheme calc
_refine_ls_wR_factor_gt 0.0698
_refine_ls_wR_factor_ref 0.0708
_reflns_Friedel_coverage 0.777
_reflns_Friedel_fraction_full 1.000
_reflns_Friedel_fraction_max 1.000
_reflns_number_gt 2668
_reflns_number_total 2772
_reflns_threshold_expression 'I > 2\s(I)'
_cod_data_source_file JSSC-2017-256-60-2.cif
_cod_data_source_block O_233
_cod_original_cell_volume 2781.4(4)
_cod_database_code 1560258
_shelx_space_group_comment
;
The symmetry employed for this shelxl refinement is uniquely defined
by the following loop, which should always be used as a source of
symmetry information in preference to the above space-group names.
They are only intended as comments.
;
_shelx_estimated_absorpt_t_min 0.245
_shelx_estimated_absorpt_t_max 0.326

loop_
_space_group_symop_operation_xyz
'x, y, z'
'-x, -y, z'
'y, -x, -z'
'-y, x, -z'
'-x+1/2, y+1/2, -z'
'x+1/2, -y+1/2, -z'
'-y+1/2, -x+1/2, z'
'y+1/2, x+1/2, z'

loop_
_atom_site_label
_atom_site_type_symbol
_atom_site_fract_x
_atom_site_fract_y
_atom_site_fract_z
_atom_site_U_iso_or_equiv
_atom_site_adp_type
_atom_site_occupancy
_atom_site_site_symmetry_order
_atom_site_calc_flag
_atom_site_refinement_flags_posn
_atom_site_refinement_flags_adp
_atom_site_refinement_flags_occupancy
_atom_site_disorder_assembly
_atom_site_disorder_group
Zn1 Zn 0.75234(7) 0.25234(7) 0.22828(8) 0.0518(4) Uani 1 2 d S T P . .
I1 I 0.62954(5) 0.12954(5) 0.29921(6) 0.0680(3) Uani 0.969(7) 2 d S T P . .
I2 I 0.74487(5) 0.24487(5) 0.05220(5) 0.0614(2) Uani 0.969(7) 2 d S T P . .
I3 I 0.70412(5) 0.42756(4) 0.28002(4) 0.0757(2) Uani 0.969(7) 1 d . . P . .
Cl1 Cl 0.62954(5) 0.12954(5) 0.29921(6) 0.0680(3) Uani 0.031(7) 2 d S T P . .
Cl2 Cl 0.74487(5) 0.24487(5) 0.05220(5) 0.0614(2) Uani 0.031(7) 2 d S T P . .
Cl3 Cl 0.70412(5) 0.42756(4) 0.28002(4) 0.0757(2) Uani 0.031(7) 1 d . . P . .
N1 N 0.7904(5) 0.2904(5) 0.5794(6) 0.053(2) Uani 1 2 d DS T P . .
N2 N 0.5000 0.5000 0.0000 0.047(3) Uani 1 4 d DS T P . .
N3 N 0.5000 0.0000 -0.0145(9) 0.062(4) Uani 1 4 d DS T P . .
C1 C 0.7165(7) 0.2165(7) 0.5491(12) 0.092(5) Uani 1 2 d DS T P . .
H1A H 0.7497 0.1683 0.5110 0.111 Uiso 0.5 1 calc R U P . .
H1B H 0.6683 0.2497 0.5110 0.111 Uiso 0.5 1 calc R U P . .
C2 C 0.6625(9) 0.1625(9) 0.6238(15) 0.119(7) Uani 1 2 d DS TU P . .
H2A H 0.7010 0.1072 0.6434 0.179 Uiso 0.5 1 calc R U P . .
H2B H 0.6003 0.1400 0.6009 0.179 Uiso 0.5 1 calc R U P . .
H2C H 0.6520 0.2060 0.6746 0.179 Uiso 0.5 1 calc R U P . .
C3 C 0.8326(7) 0.3326(7) 0.4951(9) 0.083(4) Uani 1 2 d DS TU P . .
H3A H 0.7796 0.3609 0.4593 0.099 Uiso 0.5 1 calc R U P . .
H3B H 0.8609 0.2796 0.4593 0.099 Uiso 0.5 1 calc R U P . .
C4 C 0.9088(7) 0.4088(7) 0.5087(12) 0.101(5) Uani 1 2 d DS TU P . .
H4A H 0.8778 0.4710 0.5206 0.151 Uiso 0.5 1 calc R U P . .
H4B H 0.9485 0.4138 0.4544 0.151 Uiso 0.5 1 calc R U P . .
H4C H 0.9496 0.3911 0.5597 0.151 Uiso 0.5 1 calc R U P . .
C5 C 0.8674(8) 0.2433(9) 0.6361(6) 0.085(3) Uani 1 1 d D U . . .
H5A H 0.8367 0.2155 0.6902 0.102 Uiso 1 1 calc R U . . .
H5B H 0.9132 0.2935 0.6563 0.102 Uiso 1 1 calc R U . . .
C6 C 0.9247(9) 0.1628(9) 0.5875(9) 0.102(4) Uani 1 1 d D U . . .
H6A H 0.8809 0.1100 0.5717 0.152 Uiso 1 1 calc R U . . .
H6B H 0.9754 0.1385 0.6273 0.152 Uiso 1 1 calc R U . . .
H6C H 0.9540 0.1890 0.5329 0.152 Uiso 1 1 calc R U . . .
C7 C 0.4619(7) 0.5820(7) -0.0578(7) 0.072(3) Uani 1 1 d D . . . .
H7A H 0.5165 0.6113 -0.0908 0.087 Uiso 1 1 calc R U . . .
H7B H 0.4344 0.6322 -0.0182 0.087 Uiso 1 1 calc R U . . .
C8 C 0.3836(7) 0.5503(9) -0.1267(6) 0.079(3) Uani 1 1 d D . . . .
H8A H 0.4097 0.4995 -0.1654 0.119 Uiso 1 1 calc R U . . .
H8B H 0.3648 0.6058 -0.1635 0.119 Uiso 1 1 calc R U . . .
H8C H 0.3271 0.5258 -0.0945 0.119 Uiso 1 1 calc R U . . .
C9 C 0.5139(18) 0.0895(15) -0.0690(15) 0.103(8) Uani 0.5 1 d D . P A -1
H9A H 0.5263 0.1435 -0.0272 0.123 Uiso 0.5 1 calc R U P A -1
H9B H 0.4526 0.1035 -0.1003 0.123 Uiso 0.5 1 calc R U P A -1
C10 C 0.595(3) 0.089(4) -0.1395(15) 0.151(10) Uani 0.5 1 d D U P A -1
H10A H 0.5962 0.1509 -0.1709 0.227 Uiso 0.5 1 calc R U P A -1
H10B H 0.5833 0.0370 -0.1829 0.227 Uiso 0.5 1 calc R U P A -1
H10C H 0.6570 0.0782 -0.1097 0.227 Uiso 0.5 1 calc R U P A -1
C11 C 0.4113(11) 0.0145(14) 0.0425(12) 0.068(5) Uani 0.5 1 d D . P A -1
H11A H 0.3982 -0.0458 0.0758 0.082 Uiso 0.5 1 calc R U P A -1
H11B H 0.3557 0.0267 0.0025 0.082 Uiso 0.5 1 calc R U P A -1
C12 C 0.419(3) 0.097(3) 0.1100(12) 0.074(8) Uani 0.5 1 d D . P A -1
H12A H 0.4554 0.0761 0.1627 0.110 Uiso 0.5 1 calc R U P A -1
H12B H 0.3541 0.1173 0.1285 0.110 Uiso 0.5 1 calc R U P A -1
H12C H 0.4520 0.1521 0.0819 0.110 Uiso 0.5 1 calc R U P A -1

loop_
_atom_site_aniso_label
_atom_site_aniso_U_11
_atom_site_aniso_U_22
_atom_site_aniso_U_33
_atom_site_aniso_U_23
_atom_site_aniso_U_13
_atom_site_aniso_U_12
Zn1 0.0533(5) 0.0533(5) 0.0490(7) 0.0009(4) 0.0009(4) 0.0026(6)
I1 0.0709(3) 0.0709(3) 0.0623(5) 0.0093(3) 0.0093(3) -0.0094(4)
I2 0.0691(3) 0.0691(3) 0.0459(4) 0.0036(3) 0.0036(3) 0.0039(5)
I3 0.1084(5) 0.0532(3) 0.0657(4) -0.0067(3) -0.0232(4) 0.0161(3)
Cl1 0.0709(3) 0.0709(3) 0.0623(5) 0.0093(3) 0.0093(3) -0.0094(4)
Cl2 0.0691(3) 0.0691(3) 0.0459(4) 0.0036(3) 0.0036(3) 0.0039(5)
Cl3 0.1084(5) 0.0532(3) 0.0657(4) -0.0067(3) -0.0232(4) 0.0161(3)
N1 0.057(3) 0.057(3) 0.044(5) -0.003(3) -0.003(3) -0.001(4)
N2 0.047(4) 0.047(4) 0.048(7) 0.000 0.000 0.000
N3 0.061(6) 0.061(6) 0.063(9) 0.000 0.000 0.011(7)
C1 0.075(6) 0.075(6) 0.126(14) -0.025(7) -0.025(7) -0.002(7)
C2 0.083(7) 0.083(7) 0.192(18) 0.014(8) 0.014(8) -0.003(9)
C3 0.097(6) 0.097(6) 0.055(7) 0.011(5) 0.011(5) 0.016(8)
C4 0.093(7) 0.093(7) 0.116(12) 0.031(7) 0.031(7) -0.021(9)
C5 0.082(6) 0.104(8) 0.068(6) 0.022(6) -0.008(5) -0.010(7)
C6 0.077(7) 0.095(8) 0.133(10) 0.028(7) -0.001(7) 0.020(6)
C7 0.068(6) 0.078(6) 0.071(6) 0.011(5) 0.003(5) 0.009(5)
C8 0.060(6) 0.117(9) 0.061(6) 0.011(5) -0.009(5) 0.025(6)
C9 0.105(17) 0.115(19) 0.088(14) 0.039(14) 0.011(14) 0.028(14)
C10 0.16(2) 0.17(2) 0.115(14) 0.04(2) 0.05(2) 0.022(16)
C11 0.053(10) 0.073(11) 0.077(12) -0.009(10) -0.003(9) 0.009(8)
C12 0.07(2) 0.058(16) 0.089(10) -0.019(12) -0.010(15) 0.000(13)

loop_
_atom_type_symbol
_atom_type_description
_atom_type_scat_dispersion_real
_atom_type_scat_dispersion_imag
_atom_type_scat_source
C C 0.0033 0.0016 'International Tables Vol C Tables 4.2.6.8 and 6.1.1.4'
H H 0.0000 0.0000 'International Tables Vol C Tables 4.2.6.8 and 6.1.1.4'
I I -0.4742 1.8119 'International Tables Vol C Tables 4.2.6.8 and 6.1.1.4'
N N 0.0061 0.0033 'International Tables Vol C Tables 4.2.6.8 and 6.1.1.4'
Zn Zn 0.2839 1.4301 'International Tables Vol C Tables 4.2.6.8 and 6.1.1.4'
Cl Cl 0.1484 0.1585 'International Tables Vol C Tables 4.2.6.8 and 6.1.1.4'

loop_
_geom_angle_atom_site_label_1
_geom_angle_atom_site_label_2
_geom_angle_atom_site_label_3
_geom_angle
_geom_angle_site_symmetry_1
_geom_angle_site_symmetry_3
I2 Zn1 I1 110.49(5) . .
I2 Zn1 Cl3 108.56(4) . 8_545
I1 Zn1 Cl3 108.38(4) . 8_545
I2 Zn1 I3 108.56(4) . 8_545
I1 Zn1 I3 108.38(4) . 8_545
Cl3 Zn1 I3 0.0 8_545 8_545
I2 Zn1 I3 108.56(4) . .
I1 Zn1 I3 108.38(4) . .
Cl3 Zn1 I3 112.5 8_545 .
I3 Zn1 I3 112.48(6) 8_545 .
C3 N1 C5 111.1(7) . 8_545
C3 N1 C5 111.1(7) . .
C5 N1 C5 107.4(10) 8_545 .
C3 N1 C1 106.1(10) . .
C5 N1 C1 110.6(7) 8_545 .
C5 N1 C1 110.6(7) . .
C7 N2 C7 108.7(4) . 3_565
C7 N2 C7 111.0(8) . 2_665
C7 N2 C7 108.7(4) 3_565 2_665
C7 N2 C7 108.7(4) . 4_655
C7 N2 C7 111.0(8) 3_565 4_655
C7 N2 C7 108.7(4) 2_665 4_655
C9 N3 C11 107.5(12) . .
N1 C1 C2 116.2(14) . .
N1 C1 H1A 108.2 . .
C2 C1 H1A 108.2 . .
N1 C1 H1B 108.2 . .
C2 C1 H1B 108.2 . .
H1A C1 H1B 107.4 . .
C1 C2 H2A 109.5 . .
C1 C2 H2B 109.5 . .
H2A C2 H2B 109.5 . .
C1 C2 H2C 109.5 . .
H2A C2 H2C 109.5 . .
H2B C2 H2C 109.5 . .
N1 C3 C4 115.7(12) . .
N1 C3 H3A 108.4 . .
C4 C3 H3A 108.4 . .
N1 C3 H3B 108.4 . .
C4 C3 H3B 108.4 . .
H3A C3 H3B 107.4 . .
C3 C4 H4A 109.5 . .
C3 C4 H4B 109.5 . .
H4A C4 H4B 109.5 . .
C3 C4 H4C 109.5 . .
H4A C4 H4C 109.5 . .
H4B C4 H4C 109.5 . .
N1 C5 C6 114.4(8) . .
N1 C5 H5A 108.7 . .
C6 C5 H5A 108.7 . .
N1 C5 H5B 108.7 . .
C6 C5 H5B 108.7 . .
H5A C5 H5B 107.6 . .
C5 C6 H6A 109.5 . .
C5 C6 H6B 109.5 . .
H6A C6 H6B 109.5 . .
C5 C6 H6C 109.5 . .
H6A C6 H6C 109.5 . .
H6B C6 H6C 109.5 . .
N2 C7 C8 113.8(8) . .
N2 C7 H7A 108.8 . .
C8 C7 H7A 108.8 . .
N2 C7 H7B 108.8 . .
C8 C7 H7B 108.8 . .
H7A C7 H7B 107.7 . .
C7 C8 H8A 109.5 . .
C7 C8 H8B 109.5 . .
H8A C8 H8B 109.5 . .
C7 C8 H8C 109.5 . .
H8A C8 H8C 109.5 . .
H8B C8 H8C 109.5 . .
N3 C9 C10 117(2) . .
N3 C9 H9A 107.9 . .
C10 C9 H9A 107.9 . .
N3 C9 H9B 107.9 . .
C10 C9 H9B 107.9 . .
H9A C9 H9B 107.2 . .
C9 C10 H10A 109.5 . .
C9 C10 H10B 109.5 . .
H10A C10 H10B 109.5 . .
C9 C10 H10C 109.5 . .
H10A C10 H10C 109.5 . .
H10B C10 H10C 109.5 . .
N3 C11 C12 114.5(18) . .
N3 C11 H11A 108.6 . .
C12 C11 H11A 108.6 . .
N3 C11 H11B 108.6 . .
C12 C11 H11B 108.6 . .
H11A C11 H11B 107.6 . .
C11 C12 H12A 109.5 . .
C11 C12 H12B 109.5 . .
H12A C12 H12B 109.5 . .
C11 C12 H12C 109.5 . .
H12A C12 H12C 109.5 . .
H12B C12 H12C 109.5 . .

loop_
_geom_bond_atom_site_label_1
_geom_bond_atom_site_label_2
_geom_bond_distance
_geom_bond_site_symmetry_2
Zn1 I2 2.6009(14) .
Zn1 I1 2.6043(15) .
Zn1 Cl3 2.6097(9) 8_545
Zn1 I3 2.6097(9) 8_545
Zn1 I3 2.6098(9) .
N1 C3 1.489(13) .
N1 C5 1.495(10) 8_545
N1 C5 1.495(10) .
N1 C1 1.503(14) .
N2 C7 1.506(9) .
N2 C7 1.506(9) 3_565
N2 C7 1.506(9) 2_665
N2 C7 1.506(9) 4_655
N3 C9 1.481(16) .
N3 C11 1.493(14) .
C1 C2 1.521(18) .
C1 H1A 0.9800 .
C1 H1B 0.9800 .
C2 H2A 0.9700 .
C2 H2B 0.9700 .
C2 H2C 0.9700 .
C3 C4 1.494(17) .
C3 H3A 0.9800 .
C3 H3B 0.9800 .
C4 H4A 0.9700 .
C4 H4B 0.9700 .
C4 H4C 0.9700 .
C5 C6 1.535(13) .
C5 H5A 0.9800 .
C5 H5B 0.9800 .
C6 H6A 0.9700 .
C6 H6B 0.9700 .
C6 H6C 0.9700 .
C7 C8 1.542(12) .
C7 H7A 0.9800 .
C7 H7B 0.9800 .
C8 H8A 0.9700 .
C8 H8B 0.9700 .
C8 H8C 0.9700 .
C9 C10 1.52(2) .
C9 H9A 0.9800 .
C9 H9B 0.9800 .
C10 H10A 0.9700 .
C10 H10B 0.9700 .
C10 H10C 0.9700 .
C11 C12 1.52(2) .
C11 H11A 0.9800 .
C11 H11B 0.9800 .
C12 H12A 0.9700 .
C12 H12B 0.9700 .
C12 H12C 0.9700 .
